data_7008645
loop_
_publ_author_name
'Braga, Dario'
'Polito, Marco'
'Giaffreda, Stefano L.'
'Grepioni, Fabrizia'

_publ_section_title
;
 Novel organometallic building blocks for molecular crystal
 engineering. Part 4. Synthesis and characterization of mono- and
 bis-amido derivatives of [Co(III)(eta5-C5H4COOH)2]+ and their
 utilization as ligands.
;
_journal_issue 16
_journal_name_full 'Dalton transactions (Cambridge, England : 2003)'
_journal_page_first 2766
_journal_page_last 2773
_journal_paper_doi 10.1039/b505521k
_journal_year 2005
_chemical_formula_sum 'C24 H22 Co F6 N4 O2 P'
_chemical_formula_weight 602.36
_chemical_name_systematic
;
?
;
_space_group_IT_number 2
_symmetry_cell_setting triclinic
_symmetry_space_group_name_Hall '-P 1'
_symmetry_space_group_name_H-M 'P -1'
_atom_sites_solution_hydrogens geom
_atom_sites_solution_primary direct
_atom_sites_solution_secondary difmap
_audit_creation_method SHELXL-97
_cell_angle_alpha 88.91(3)
_cell_angle_beta 79.74(3)
_cell_angle_gamma 89.46(2)
_cell_formula_units_Z 2
_cell_length_a 7.232(2)
_cell_length_b 12.581(3)
_cell_length_c 13.607(7)
_cell_measurement_temperature 293(2)
_cell_volume 1218.0(8)
_computing_structure_refinement 'SHELXL-97 (Sheldrick, 1997)'
_computing_structure_solution 'SHELXS-97 (Sheldrick, 1990)'
_diffrn_ambient_temperature 293(2)
_diffrn_measured_fraction_theta_full 0.946
_diffrn_measured_fraction_theta_max 0.946
_diffrn_radiation_monochromator graphite
_diffrn_radiation_source 'fine-focus sealed tube'
_diffrn_radiation_type MoK\a
_diffrn_radiation_wavelength 0.71073
_diffrn_reflns_av_R_equivalents 0.0587
_diffrn_reflns_av_sigmaI/netI 0.1876
_diffrn_reflns_limit_h_max 8
_diffrn_reflns_limit_h_min -8
_diffrn_reflns_limit_k_max 14
_diffrn_reflns_limit_k_min -14
_diffrn_reflns_limit_l_max 16
_diffrn_reflns_limit_l_min 0
_diffrn_reflns_number 5788
_diffrn_reflns_theta_full 28.00
_diffrn_reflns_theta_max 28.00
_diffrn_reflns_theta_min 2.86
_exptl_absorpt_coefficient_mu 0.848
_exptl_absorpt_correction_T_max 1.000
_exptl_absorpt_correction_T_min 0.836
_exptl_absorpt_correction_type psi-scan
_exptl_crystal_density_diffrn 1.642
_exptl_crystal_density_method 'not measured'
_exptl_crystal_F_000 612
_exptl_crystal_size_max 0.25
_exptl_crystal_size_mid 0.22
_exptl_crystal_size_min 0.16
_refine_diff_density_max 0.393
_refine_diff_density_min -0.435
_refine_diff_density_rms 0.090
_refine_ls_extinction_coef 0.0007(12)
_refine_ls_extinction_expression Fc^*^=kFc[1+0.001xFc^2^\l^3^/sin(2\q)]^-1/4^
_refine_ls_extinction_method SHELXL
_refine_ls_goodness_of_fit_ref 0.985
_refine_ls_hydrogen_treatment mixed
_refine_ls_matrix_type full
_refine_ls_number_parameters 352
_refine_ls_number_reflns 5567
_refine_ls_number_restraints 0
_refine_ls_restrained_S_all 0.985
_refine_ls_R_factor_all 0.2283
_refine_ls_R_factor_gt 0.0670
_refine_ls_shift/su_max 0.000
_refine_ls_shift/su_mean 0.000
_refine_ls_structure_factor_coef Fsqd
_refine_ls_weighting_details 'calc w=1/[\s^2^(Fo^2^)+(0.0666P)^2^+3.4986P] where P=(Fo^2^+2Fc^2^)/3'
_refine_ls_weighting_scheme calc
_refine_ls_wR_factor_gt 0.1443
_refine_ls_wR_factor_ref 0.2134
_reflns_number_gt 2029
_reflns_number_total 5567
_reflns_threshold_expression >2sigma(I)
_cod_data_source_file b505521k.txt
_cod_data_source_block 2_[Co(C5H4-CONHCH2C5H4N)2]+[PF6]-
_cod_depositor_comments
;
The following automatic conversions were performed:
'_symmetry_cell_setting' value 'Triclinic' changed to 'triclinic'
according to '/home/saulius/struct/CIF-dictionaries/cif_core.dic'
dictionary named 'cif_core.dic' version 2.4.1 from
2010-06-29.

'_exptl_absorpt_correction_type' value 'Psi-scan' changed to
'psi-scan' according to
'/home/saulius/struct/CIF-dictionaries/cif_core.dic' dictionary named
'cif_core.dic' version 2.4.1 from 2010-06-29.

Automatic conversion script
Id: cif_fix_enum 1527 2010-12-29 10:47:43Z saulius 
;
_cod_original_sg_symbol_H-M P-1
_cod_database_code 7008645

loop_
_symmetry_equiv_pos_as_xyz
'x, y, z'
'-x, -y, -z'

loop_
_atom_site_label
_atom_site_type_symbol
_atom_site_fract_x
_atom_site_fract_y
_atom_site_fract_z
_atom_site_U_iso_or_equiv
_atom_site_adp_type
_atom_site_occupancy
_atom_site_symmetry_multiplicity
_atom_site_calc_flag
_atom_site_refinement_flags
_atom_site_disorder_assembly
_atom_site_disorder_group
Co1 Co 0.09648(16) 0.92704(8) 0.23892(7) 0.0445(4) Uani 1 1 d . . .
C1 C -0.1363(11) 0.9772(6) 0.1892(6) 0.050(2) Uani 1 1 d . . .
H1 H -0.1436 1.0369 0.1487 0.060 Uiso 1 1 calc R . .
C2 C -0.0908(11) 0.8732(6) 0.1567(6) 0.054(2) Uani 1 1 d . . .
H2 H -0.0656 0.8519 0.0906 0.065 Uiso 1 1 calc R . .
C3 C -0.0897(13) 0.8073(7) 0.2399(7) 0.070(3) Uani 1 1 d . . .
H3 H -0.0628 0.7348 0.2389 0.085 Uiso 1 1 calc R . .
C4 C -0.1364(12) 0.8693(6) 0.3262(7) 0.065(3) Uani 1 1 d . . .
H4 H -0.1445 0.8456 0.3919 0.078 Uiso 1 1 calc R . .
C5 C -0.1686(10) 0.9743(6) 0.2942(5) 0.0437(19) Uani 1 1 d . . .
C6 C -0.2164(10) 1.0635(6) 0.3664(6) 0.0455(19) Uani 1 1 d . . .
C7 C -0.2655(11) 1.2531(6) 0.3902(6) 0.052(2) Uani 1 1 d . . .
H7A H -0.3705 1.2372 0.4434 0.062 Uiso 1 1 calc R . .
H7B H -0.3031 1.3116 0.3506 0.062 Uiso 1 1 calc R . .
C8 C -0.1059(11) 1.2869(5) 0.4348(5) 0.0433(19) Uani 1 1 d . . .
C9 C -0.1334(13) 1.3418(6) 0.5241(6) 0.057(2) Uani 1 1 d . . .
H9 H -0.2546 1.3522 0.5593 0.069 Uiso 1 1 calc R . .
C10 C 0.0141(15) 1.3801(6) 0.5600(6) 0.061(2) Uani 1 1 d . . .
H10 H -0.0051 1.4162 0.6200 0.073 Uiso 1 1 calc R . .
C11 C 0.1910(14) 1.3657(7) 0.5084(7) 0.064(2) Uani 1 1 d . . .
H11 H 0.2950 1.3936 0.5301 0.077 Uiso 1 1 calc R . .
C12 C 0.2094(13) 1.3076(7) 0.4221(6) 0.063(2) Uani 1 1 d . . .
H12 H 0.3303 1.2949 0.3875 0.075 Uiso 1 1 calc R . .
C21 C 0.2672(10) 1.0236(6) 0.2973(5) 0.048(2) Uani 1 1 d . . .
H21 H 0.2299 1.0762 0.3441 0.057 Uiso 1 1 calc R . .
C22 C 0.3063(13) 0.9180(7) 0.3186(6) 0.064(3) Uani 1 1 d . . .
H22 H 0.2977 0.8878 0.3821 0.077 Uiso 1 1 calc R . .
C23 C 0.3611(13) 0.8644(7) 0.2281(6) 0.064(3) Uani 1 1 d . . .
H23 H 0.3958 0.7932 0.2211 0.077 Uiso 1 1 calc R . .
C24 C 0.3536(11) 0.9376(6) 0.1511(6) 0.051(2) Uani 1 1 d . . .
H24 H 0.3831 0.9234 0.0833 0.061 Uiso 1 1 calc R . .
C26 C 0.2940(10) 1.0372(6) 0.1925(5) 0.0409(18) Uani 1 1 d . . .
C27 C 0.2629(9) 1.1313(6) 0.1303(5) 0.0374(17) Uani 1 1 d . . .
C28 C 0.1606(11) 1.3157(6) 0.1262(6) 0.050(2) Uani 1 1 d . . .
H28A H 0.2704 1.3341 0.0770 0.060 Uiso 1 1 calc R . .
H28B H 0.1373 1.3733 0.1733 0.060 Uiso 1 1 calc R . .
C29 C -0.0030(10) 1.3065(5) 0.0751(5) 0.0376(17) Uani 1 1 d . . .
C30 C -0.0162(13) 1.3640(6) -0.0102(6) 0.053(2) Uani 1 1 d . . .
H30 H 0.0843 1.4057 -0.0404 0.064 Uiso 1 1 calc R . .
C31 C -0.1731(15) 1.3608(7) -0.0506(6) 0.063(3) Uani 1 1 d . . .
H31 H -0.1834 1.4025 -0.1066 0.076 Uiso 1 1 calc R . .
C32 C -0.3191(12) 1.2947(7) -0.0078(6) 0.055(2) Uani 1 1 d . . .
H32 H -0.4297 1.2894 -0.0332 0.066 Uiso 1 1 calc R . .
C33 C -0.2890(12) 1.2385(7) 0.0736(6) 0.056(2) Uani 1 1 d . . .
H33 H -0.3844 1.1927 0.1025 0.067 Uiso 1 1 calc R . .
N1 N -0.2266(9) 1.1602(5) 0.3271(5) 0.0455(17) Uani 1 1 d . . .
N2 N 0.0692(9) 1.2691(5) 0.3855(4) 0.0466(16) Uani 1 1 d . . .
N3 N 0.2012(8) 1.2193(5) 0.1794(5) 0.0408(15) Uani 1 1 d . . .
N4 N -0.1411(9) 1.2412(5) 0.1162(4) 0.0444(15) Uani 1 1 d . . .
O1 O -0.2410(9) 1.0453(5) 0.4558(4) 0.0690(18) Uani 1 1 d . . .
O2 O 0.2926(7) 1.1261(4) 0.0393(4) 0.0520(14) Uani 1 1 d . . .
P1 P -0.4378(3) 1.53689(19) 0.24621(17) 0.0588(7) Uani 1 1 d . . .
F1 F -0.6566(7) 1.5563(5) 0.2567(4) 0.103(2) Uani 1 1 d . . .
F2 F -0.4601(11) 1.4198(5) 0.2173(6) 0.139(3) Uani 1 1 d . . .
F3 F -0.4648(8) 1.4964(4) 0.3583(4) 0.0873(17) Uani 1 1 d . . .
F4 F -0.4225(10) 1.6510(5) 0.2895(7) 0.141(3) Uani 1 1 d . . .
F5 F -0.4141(9) 1.5772(9) 0.1388(5) 0.199(5) Uani 1 1 d . . .
F6 F -0.2210(7) 1.5227(6) 0.2372(5) 0.114(2) Uani 1 1 d . . .
H100 H -0.197(10) 1.175(6) 0.270(5) 0.04(2) Uiso 1 1 d . . .
H300 H 0.175(7) 1.225(4) 0.243(4) 0.008(14) Uiso 1 1 d . . .

loop_
_atom_site_aniso_label
_atom_site_aniso_U_11
_atom_site_aniso_U_22
_atom_site_aniso_U_33
_atom_site_aniso_U_23
_atom_site_aniso_U_13
_atom_site_aniso_U_12
Co1 0.0639(8) 0.0342(6) 0.0331(6) -0.0010(4) -0.0023(5) -0.0006(5)
C1 0.052(5) 0.045(5) 0.052(5) -0.009(4) -0.004(4) -0.014(4)
C2 0.068(6) 0.048(5) 0.047(5) -0.007(4) -0.011(4) -0.014(4)
C3 0.095(7) 0.035(5) 0.078(7) -0.001(5) -0.007(6) -0.024(5)
C4 0.082(7) 0.046(5) 0.057(5) 0.003(4) 0.015(5) -0.012(4)
C5 0.040(5) 0.053(5) 0.036(4) -0.002(4) 0.000(3) -0.014(4)
C6 0.041(5) 0.042(5) 0.050(5) 0.004(4) -0.001(4) -0.003(4)
C7 0.039(5) 0.058(5) 0.057(5) -0.008(4) -0.004(4) 0.008(4)
C8 0.052(5) 0.037(4) 0.041(4) 0.000(3) -0.006(4) 0.006(4)
C9 0.072(6) 0.043(5) 0.051(5) -0.007(4) 0.004(5) 0.017(4)
C10 0.098(8) 0.041(5) 0.049(5) -0.009(4) -0.028(6) -0.002(5)
C11 0.071(7) 0.056(5) 0.073(6) -0.008(5) -0.029(6) -0.007(5)
C12 0.053(6) 0.078(6) 0.056(6) -0.007(5) -0.007(5) 0.000(5)
C21 0.048(5) 0.062(5) 0.033(4) -0.001(4) -0.006(4) -0.002(4)
C22 0.088(7) 0.058(6) 0.047(5) 0.003(4) -0.012(5) 0.028(5)
C23 0.085(7) 0.062(6) 0.044(5) -0.012(4) -0.007(5) 0.030(5)
C24 0.059(5) 0.055(5) 0.037(4) -0.007(4) -0.002(4) 0.010(4)
C26 0.037(4) 0.050(5) 0.036(4) 0.001(3) -0.008(3) 0.008(3)
C27 0.036(4) 0.044(4) 0.030(4) -0.005(3) -0.002(3) -0.008(3)
C28 0.046(5) 0.034(4) 0.066(5) -0.006(4) -0.003(4) -0.005(4)
C29 0.043(5) 0.025(4) 0.045(4) -0.010(3) -0.005(4) 0.002(3)
C30 0.082(7) 0.032(4) 0.041(5) 0.004(3) 0.001(4) 0.002(4)
C31 0.099(8) 0.051(5) 0.044(5) 0.000(4) -0.024(5) 0.019(5)
C32 0.048(5) 0.062(5) 0.057(5) -0.011(4) -0.014(4) 0.015(5)
C33 0.041(5) 0.071(6) 0.054(5) 0.009(4) -0.005(4) -0.002(4)
N1 0.053(4) 0.043(4) 0.041(4) 0.002(3) -0.010(3) -0.008(3)
N2 0.036(4) 0.060(4) 0.044(4) -0.012(3) -0.007(3) 0.009(3)
N3 0.045(4) 0.042(4) 0.034(4) -0.005(3) -0.004(3) -0.005(3)
N4 0.041(4) 0.050(4) 0.042(4) 0.004(3) -0.007(3) 0.000(3)
O1 0.097(5) 0.069(4) 0.034(3) 0.007(3) 0.008(3) 0.007(3)
O2 0.059(4) 0.056(3) 0.037(3) -0.003(2) 0.003(3) -0.005(3)
P1 0.0542(15) 0.0651(16) 0.0556(14) 0.0044(12) -0.0063(11) 0.0099(12)
F1 0.060(4) 0.166(6) 0.081(4) -0.012(4) -0.007(3) 0.023(4)
F2 0.176(7) 0.107(5) 0.144(6) -0.078(5) -0.051(5) 0.013(5)
F3 0.117(5) 0.086(4) 0.060(3) 0.006(3) -0.019(3) -0.004(3)
F4 0.144(6) 0.053(4) 0.233(9) 0.016(4) -0.054(6) -0.011(4)
F5 0.089(5) 0.413(15) 0.081(5) 0.124(7) 0.011(4) 0.060(7)
F6 0.055(4) 0.172(6) 0.107(5) 0.029(4) -0.002(3) 0.035(4)

loop_
_atom_type_symbol
_atom_type_description
_atom_type_scat_dispersion_real
_atom_type_scat_dispersion_imag
_atom_type_scat_source
C C 0.0033 0.0016 'International Tables Vol C Tables 4.2.6.8 and 6.1.1.4'
H H 0.0000 0.0000 'International Tables Vol C Tables 4.2.6.8 and 6.1.1.4'
Co Co 0.3494 0.9721 'International Tables Vol C Tables 4.2.6.8 and 6.1.1.4'
F F 0.0171 0.0103 'International Tables Vol C Tables 4.2.6.8 and 6.1.1.4'
N N 0.0061 0.0033 'International Tables Vol C Tables 4.2.6.8 and 6.1.1.4'
O O 0.0106 0.0060 'International Tables Vol C Tables 4.2.6.8 and 6.1.1.4'
P P 0.1023 0.0942 'International Tables Vol C Tables 4.2.6.8 and 6.1.1.4'

loop_
_geom_angle_atom_site_label_1
_geom_angle_atom_site_label_2
_geom_angle_atom_site_label_3
_geom_angle
_geom_angle_site_symmetry_1
_geom_angle_site_symmetry_3
_geom_angle_publ_flag
C4 Co1 C26 154.8(3) . . ?
C4 Co1 C21 119.7(3) . . ?
C26 Co1 C21 41.1(3) . . ?
C4 Co1 C22 107.4(4) . . ?
C26 Co1 C22 68.6(3) . . ?
C21 Co1 C22 40.4(3) . . ?
C4 Co1 C5 41.0(3) . . ?
C26 Co1 C5 119.3(3) . . ?
C21 Co1 C5 106.3(3) . . ?
C22 Co1 C5 124.5(3) . . ?
C4 Co1 C1 69.1(3) . . ?
C26 Co1 C1 106.1(3) . . ?
C21 Co1 C1 123.8(3) . . ?
C22 Co1 C1 161.0(3) . . ?
C5 Co1 C1 40.8(3) . . ?
C4 Co1 C3 40.9(3) . . ?
C26 Co1 C3 162.3(3) . . ?
C21 Co1 C3 155.9(3) . . ?
C22 Co1 C3 122.0(4) . . ?
C5 Co1 C3 68.4(3) . . ?
C1 Co1 C3 68.4(4) . . ?
C4 Co1 C24 162.4(3) . . ?
C26 Co1 C24 41.0(3) . . ?
C21 Co1 C24 68.3(3) . . ?
C22 Co1 C24 67.7(3) . . ?
C5 Co1 C24 155.7(3) . . ?
C1 Co1 C24 121.1(3) . . ?
C3 Co1 C24 126.1(3) . . ?
C4 Co1 C2 68.3(4) . . ?
C26 Co1 C2 125.0(3) . . ?
C21 Co1 C2 161.7(3) . . ?
C22 Co1 C2 157.0(3) . . ?
C5 Co1 C2 68.0(3) . . ?
C1 Co1 C2 40.7(3) . . ?
C3 Co1 C2 40.1(3) . . ?
C24 Co1 C2 109.2(3) . . ?
C4 Co1 C23 125.6(4) . . ?
C26 Co1 C23 68.6(3) . . ?
C21 Co1 C23 68.2(3) . . ?
C22 Co1 C23 40.5(3) . . ?
C5 Co1 C23 162.2(3) . . ?
C1 Co1 C23 156.4(3) . . ?
C3 Co1 C23 109.2(4) . . ?
C24 Co1 C23 39.9(3) . . ?
C2 Co1 C23 122.3(3) . . ?
C5 C1 C2 107.4(7) . . ?
C5 C1 Co1 69.8(5) . . ?
C2 C1 Co1 70.4(5) . . ?
C5 C1 H1 126.3 . . ?
C2 C1 H1 126.3 . . ?
Co1 C1 H1 125.2 . . ?
C3 C2 C1 108.7(7) . . ?
C3 C2 Co1 69.8(5) . . ?
C1 C2 Co1 69.0(5) . . ?
C3 C2 H2 125.6 . . ?
C1 C2 H2 125.6 . . ?
Co1 C2 H2 127.2 . . ?
C2 C3 C4 108.2(7) . . ?
C2 C3 Co1 70.1(5) . . ?
C4 C3 Co1 69.0(5) . . ?
C2 C3 H3 125.9 . . ?
C4 C3 H3 125.9 . . ?
Co1 C3 H3 126.6 . . ?
C3 C4 C5 107.3(7) . . ?
C3 C4 Co1 70.2(5) . . ?
C5 C4 Co1 69.7(4) . . ?
C3 C4 H4 126.3 . . ?
C5 C4 H4 126.3 . . ?
Co1 C4 H4 125.4 . . ?
C1 C5 C4 108.3(7) . . ?
C1 C5 C6 129.4(7) . . ?
C4 C5 C6 122.2(7) . . ?
C1 C5 Co1 69.4(4) . . ?
C4 C5 Co1 69.3(5) . . ?
C6 C5 Co1 123.9(5) . . ?
O1 C6 N1 123.4(7) . . ?
O1 C6 C5 120.0(7) . . ?
N1 C6 C5 116.6(7) . . ?
N1 C7 C8 114.0(6) . . ?
N1 C7 H7A 108.7 . . ?
C8 C7 H7A 108.7 . . ?
N1 C7 H7B 108.7 . . ?
C8 C7 H7B 108.7 . . ?
H7A C7 H7B 107.6 . . ?
N2 C8 C9 119.9(8) . . ?
N2 C8 C7 118.9(7) . . ?
C9 C8 C7 121.1(7) . . ?
C10 C9 C8 120.5(8) . . ?
C10 C9 H9 119.8 . . ?
C8 C9 H9 119.8 . . ?
C9 C10 C11 119.8(8) . . ?
C9 C10 H10 120.1 . . ?
C11 C10 H10 120.1 . . ?
C10 C11 C12 116.9(9) . . ?
C10 C11 H11 121.6 . . ?
C12 C11 H11 121.6 . . ?
N2 C12 C11 124.7(8) . . ?
N2 C12 H12 117.6 . . ?
C11 C12 H12 117.6 . . ?
C22 C21 C26 108.1(7) . . ?
C22 C21 Co1 70.0(5) . . ?
C26 C21 Co1 69.4(4) . . ?
C22 C21 H21 125.9 . . ?
C26 C21 H21 125.9 . . ?
Co1 C21 H21 126.2 . . ?
C21 C22 C23 108.8(7) . . ?
C21 C22 Co1 69.6(5) . . ?
C23 C22 Co1 70.8(5) . . ?
C21 C22 H22 125.6 . . ?
C23 C22 H22 125.6 . . ?
Co1 C22 H22 125.6 . . ?
C24 C23 C22 107.3(7) . . ?
C24 C23 Co1 69.4(5) . . ?
C22 C23 Co1 68.7(5) . . ?
C24 C23 H23 126.4 . . ?
C22 C23 H23 126.4 . . ?
Co1 C23 H23 127.1 . . ?
C23 C24 C26 109.1(7) . . ?
C23 C24 Co1 70.7(5) . . ?
C26 C24 Co1 68.9(4) . . ?
C23 C24 H24 125.5 . . ?
C26 C24 H24 125.5 . . ?
Co1 C24 H24 126.6 . . ?
C21 C26 C24 106.7(7) . . ?
C21 C26 C27 130.6(7) . . ?
C24 C26 C27 122.7(6) . . ?
C21 C26 Co1 69.5(4) . . ?
C24 C26 Co1 70.1(4) . . ?
C27 C26 Co1 123.4(5) . . ?
O2 C27 N3 123.3(7) . . ?
O2 C27 C26 120.4(6) . . ?
N3 C27 C26 116.3(6) . . ?
N3 C28 C29 113.8(6) . . ?
N3 C28 H28A 108.8 . . ?
C29 C28 H28A 108.8 . . ?
N3 C28 H28B 108.8 . . ?
C29 C28 H28B 108.8 . . ?
H28A C28 H28B 107.7 . . ?
N4 C29 C30 120.5(7) . . ?
N4 C29 C28 117.5(6) . . ?
C30 C29 C28 122.0(7) . . ?
C31 C30 C29 120.8(8) . . ?
C31 C30 H30 119.6 . . ?
C29 C30 H30 119.6 . . ?
C30 C31 C32 119.2(8) . . ?
C30 C31 H31 120.4 . . ?
C32 C31 H31 120.4 . . ?
C33 C32 C31 115.2(8) . . ?
C33 C32 H32 122.4 . . ?
C31 C32 H32 122.4 . . ?
N4 C33 C32 127.4(8) . . ?
N4 C33 H33 116.3 . . ?
C32 C33 H33 116.3 . . ?
C6 N1 C7 121.2(7) . . ?
C6 N1 H100 125(6) . . ?
C7 N1 H100 113(6) . . ?
C12 N2 C8 118.1(7) . . ?
C27 N3 C28 121.2(6) . . ?
C27 N3 H300 126(4) . . ?
C28 N3 H300 113(3) . . ?
C33 N4 C29 116.8(7) . . ?
F5 P1 F2 93.3(6) . . ?
F5 P1 F6 91.1(4) . . ?
F2 P1 F6 91.5(4) . . ?
F5 P1 F4 93.7(6) . . ?
F2 P1 F4 172.9(5) . . ?
F6 P1 F4 89.5(4) . . ?
F5 P1 F1 88.9(3) . . ?
F2 P1 F1 90.9(4) . . ?
F6 P1 F1 177.6(4) . . ?
F4 P1 F1 88.1(4) . . ?
F5 P1 F3 179.1(5) . . ?
F2 P1 F3 87.3(4) . . ?
F6 P1 F3 89.6(3) . . ?
F4 P1 F3 85.7(4) . . ?
F1 P1 F3 90.4(3) . . ?

loop_
_geom_bond_atom_site_label_1
_geom_bond_atom_site_label_2
_geom_bond_distance
_geom_bond_site_symmetry_2
_geom_bond_publ_flag
Co1 C4 2.013(8) . ?
Co1 C26 2.011(7) . ?
Co1 C21 2.012(8) . ?
Co1 C22 2.017(9) . ?
Co1 C5 2.019(7) . ?
Co1 C1 2.014(8) . ?
Co1 C3 2.028(8) . ?
Co1 C24 2.027(8) . ?
Co1 C2 2.032(8) . ?
Co1 C23 2.044(9) . ?
C1 C5 1.405(10) . ?
C1 C2 1.406(10) . ?
C1 H1 0.9300 . ?
C2 C3 1.391(11) . ?
C2 H2 0.9300 . ?
C3 C4 1.411(11) . ?
C3 H3 0.9300 . ?
C4 C5 1.412(11) . ?
C4 H4 0.9300 . ?
C5 C6 1.503(10) . ?
C6 O1 1.216(8) . ?
C6 N1 1.325(9) . ?
C7 N1 1.459(10) . ?
C7 C8 1.467(10) . ?
C7 H7A 0.9700 . ?
C7 H7B 0.9700 . ?
C8 N2 1.343(9) . ?
C8 C9 1.391(10) . ?
C9 C10 1.346(11) . ?
C9 H9 0.9300 . ?
C10 C11 1.358(12) . ?
C10 H10 0.9300 . ?
C11 C12 1.380(12) . ?
C11 H11 0.9300 . ?
C12 N2 1.307(10) . ?
C12 H12 0.9300 . ?
C21 C22 1.391(10) . ?
C21 C26 1.413(9) . ?
C21 H21 0.9300 . ?
C22 C23 1.407(11) . ?
C22 H22 0.9300 . ?
C23 C24 1.389(11) . ?
C23 H23 0.9300 . ?
C24 C26 1.416(10) . ?
C24 H24 0.9300 . ?
C26 C27 1.480(10) . ?
C27 O2 1.222(8) . ?
C27 N3 1.335(9) . ?
C28 N3 1.455(9) . ?
C28 C29 1.481(10) . ?
C28 H28A 0.9700 . ?
C28 H28B 0.9700 . ?
C29 N4 1.336(8) . ?
C29 C30 1.373(10) . ?
C30 C31 1.348(11) . ?
C30 H30 0.9300 . ?
C31 C32 1.387(11) . ?
C31 H31 0.9300 . ?
C32 C33 1.351(11) . ?
C32 H32 0.9300 . ?
C33 N4 1.305(9) . ?
C33 H33 0.9300 . ?
N1 H100 0.79(7) . ?
N3 H300 0.86(5) . ?
P1 F5 1.519(6) . ?
P1 F2 1.549(6) . ?
P1 F6 1.560(6) . ?
P1 F4 1.574(7) . ?
P1 F1 1.580(6) . ?
P1 F3 1.577(5) . ?
